data_7131602
loop_
_publ_author_name
'Kong, Lingheng'
'Han, Xi'
'Hu, Panjie'
'Wang, Fen'
'Li, Xingwei'

_publ_section_title
;
 Three-component regioselective carboamidation of 1,3-enynes <i>via</i>
 rhodium(III)-catalyzed C-H activation.
;
_journal_issue 44
_journal_name_full 'Chemical communications (Cambridge, England)'
_journal_page_first 6690
_journal_page_last 6693
_journal_paper_doi 10.1039/d3cc01666h
_journal_volume 59
_journal_year 2023
_chemical_formula_moiety 'C26 H30 N4 O'
_chemical_formula_sum 'C26 H30 N4 O'
_chemical_formula_weight 414.54
_space_group_crystal_system monoclinic
_space_group_IT_number 14
_space_group_name_Hall '-P 2ybc'
_space_group_name_H-M_alt 'P 1 21/c 1'
_atom_sites_solution_hydrogens mixed
_atom_sites_solution_primary dual
_audit_creation_date 2021-01-08
_audit_creation_method
;
Olex2 1.3
(compiled 2020.11.12 svn.r5f609507 for OlexSys, GUI svn.r6226)
;
_audit_update_record
;
2023-02-02 deposited with the CCDC.	2023-05-02 downloaded from the CCDC.
;
_cell_angle_alpha 90
_cell_angle_beta 90.914(4)
_cell_angle_gamma 90
_cell_formula_units_Z 4
_cell_length_a 10.5205(10)
_cell_length_b 21.234(2)
_cell_length_c 10.0310(9)
_cell_measurement_reflns_used 9946
_cell_measurement_temperature 153.0
_cell_measurement_theta_max 68.242
_cell_measurement_theta_min 4.203
_cell_volume 2240.6(4)
_computing_cell_refinement 'SAINT V8.40A (?, 2016)'
_computing_data_reduction 'SAINT V8.40A (?, 2016)'
_computing_molecular_graphics 'Olex2 1.3 (Dolomanov et al., 2009)'
_computing_publication_material 'Olex2 1.3 (Dolomanov et al., 2009)'
_computing_structure_refinement 'SHELXL 2018/3 (Sheldrick, 2015)'
_computing_structure_solution 'SHELXT 2018/2 (Sheldrick, 2018)'
_diffrn_ambient_temperature 153.0
_diffrn_measured_fraction_theta_full 0.999
_diffrn_measured_fraction_theta_max 0.999
_diffrn_measurement_device_type 'Bruker APEX-II CCD'
_diffrn_measurement_method '\f and \w scans'
_diffrn_radiation_type CuK\a
_diffrn_radiation_wavelength 1.54178
_diffrn_reflns_av_R_equivalents 0.0898
_diffrn_reflns_av_unetI/netI 0.0482
_diffrn_reflns_Laue_measured_fraction_full 0.999
_diffrn_reflns_Laue_measured_fraction_max 0.999
_diffrn_reflns_limit_h_max 12
_diffrn_reflns_limit_h_min -12
_diffrn_reflns_limit_k_max 25
_diffrn_reflns_limit_k_min -25
_diffrn_reflns_limit_l_max 12
_diffrn_reflns_limit_l_min -12
_diffrn_reflns_number 31390
_diffrn_reflns_point_group_measured_fraction_full 0.999
_diffrn_reflns_point_group_measured_fraction_max 0.999
_diffrn_reflns_theta_full 67.679
_diffrn_reflns_theta_max 68.263
_diffrn_reflns_theta_min 4.164
_diffrn_source_current 50.0
_diffrn_source_power 2.5
_diffrn_source_voltage 50.0
_diffrn_standards_number 0
_exptl_absorpt_coefficient_mu 0.599
_exptl_absorpt_correction_T_max 0.7531
_exptl_absorpt_correction_T_min 0.6281
_exptl_absorpt_correction_type multi-scan
_exptl_absorpt_process_details
;
SADABS-2016/2 (Bruker,2016/2) was used for absorption correction.
wR2(int) was 0.1214 before and 0.0714 after correction.
The Ratio of minimum to maximum transmission is 0.8340.
The \l/2 correction factor is Not present.
;
_exptl_crystal_colour 'clear light colourless'
_exptl_crystal_colour_lustre clear
_exptl_crystal_colour_modifier light
_exptl_crystal_colour_primary colourless
_exptl_crystal_density_diffrn 1.229
_exptl_crystal_description block
_exptl_crystal_F_000 888
_exptl_crystal_size_max 0.5
_exptl_crystal_size_mid 0.4
_exptl_crystal_size_min 0.3
_refine_diff_density_max 0.265
_refine_diff_density_min -0.274
_refine_diff_density_rms 0.061
_refine_ls_extinction_coef 0.0019(3)
_refine_ls_extinction_expression Fc^*^=kFc[1+0.001xFc^2^\l^3^/sin(2\q)]^-1/4^
_refine_ls_extinction_method 'SHELXL-2018/3 (Sheldrick 2018)'
_refine_ls_goodness_of_fit_ref 1.065
_refine_ls_hydrogen_treatment mixed
_refine_ls_matrix_type full
_refine_ls_number_parameters 291
_refine_ls_number_reflns 4098
_refine_ls_number_restraints 0
_refine_ls_restrained_S_all 1.065
_refine_ls_R_factor_all 0.0752
_refine_ls_R_factor_gt 0.0409
_refine_ls_shift/su_max 0.000
_refine_ls_shift/su_mean 0.000
_refine_ls_structure_factor_coef Fsqd
_refine_ls_weighting_details 'w=1/[\s^2^(Fo^2^)+(0.0617P)^2^+0.3138P] where P=(Fo^2^+2Fc^2^)/3'
_refine_ls_weighting_scheme calc
_refine_ls_wR_factor_gt 0.1066
_refine_ls_wR_factor_ref 0.1259
_reflns_Friedel_coverage 0.000
_reflns_number_gt 3102
_reflns_number_total 4098
_reflns_threshold_expression 'I > 2\s(I)'
_cod_data_source_file d3cc01666h2.cif
_cod_data_source_block s
_cod_depositor_comments 'Adding full bibliography for 7131602--7131603.cif.'
_cod_database_code 7131602
_shelx_shelxl_version_number 2018/3
_shelx_space_group_comment
;
The symmetry employed for this shelxl refinement is uniquely defined
by the following loop, which should always be used as a source of
symmetry information in preference to the above space-group names.
They are only intended as comments.
;
_shelx_estimated_absorpt_t_max 0.841
_shelx_estimated_absorpt_t_min 0.754
_olex2_refinement_description
;
1. Fixed Uiso
 At 1.2 times of:
  All C(H) groups, All C(H,H) groups, All N(H) groups
 At 1.5 times of:
  All C(H,H,H) groups
2.a Ternary CH refined with riding coordinates:
 C10(H10), C22(H22)
2.b Secondary CH2 refined with riding coordinates:
 C20(H20A,H20B), C24(H24A,H24B), C9(H9A,H9B), C19(H19A,H19B), C21(H21A,H21B)
2.c Aromatic/amide H refined with riding coordinates:
 N2(H2), C14(H14), C16(H16), C18(H18), C26(H26), C13(H13), C2(H2A), C17(H17),
 C5(H5), C11(H11)
2.d Idealised Me refined as rotating group:
 C23(H23A,H23B,H23C), C3(H3A,H3B,H3C)
;
_olex2_submission_special_instructions 'No special instructions were received'

loop_
_space_group_symop_operation_xyz
'x, y, z'
'-x, y+1/2, -z+1/2'
'-x, -y, -z'
'x, -y-1/2, z-1/2'

loop_
_atom_site_label
_atom_site_type_symbol
_atom_site_fract_x
_atom_site_fract_y
_atom_site_fract_z
_atom_site_U_iso_or_equiv
_atom_site_adp_type
_atom_site_occupancy
_atom_site_site_symmetry_order
_atom_site_calc_flag
_atom_site_refinement_flags_posn
_atom_site_refinement_flags_adp
_atom_site_refinement_flags_occupancy
_atom_site_disorder_assembly
_atom_site_disorder_group
N1 N 0.34253(13) 0.43627(6) 0.53069(12) 0.0287(3) Uani 1 1 d . . . . .
O1 O 0.06855(14) 0.22977(7) 0.50426(12) 0.0526(4) Uani 1 1 d . . . . .
N4 N 0.40081(13) 0.48086(7) 0.32964(13) 0.0329(3) Uani 1 1 d . . . . .
N2 N 0.10120(13) 0.27133(7) 0.30037(13) 0.0347(4) Uani 1 1 d . . . . .
H2 H 0.089859 0.266655 0.213829 0.042 Uiso 1 1 calc R U . . .
N3 N 0.26051(14) 0.53470(7) 0.47500(13) 0.0361(4) Uani 1 1 d . . . . .
C1 C 0.39777(15) 0.35194(7) 0.35953(15) 0.0290(4) Uani 1 1 d . . . . .
C4 C 0.33419(15) 0.48655(8) 0.44020(15) 0.0287(4) Uani 1 1 d . . . . .
C6 C 0.32009(15) 0.43893(8) 0.66777(15) 0.0297(4) Uani 1 1 d . . . . .
C8 C 0.38179(15) 0.37421(8) 0.49881(15) 0.0293(4) Uani 1 1 d . . . . .
C10 C 0.53356(15) 0.34904(8) 0.31078(15) 0.0299(4) Uani 1 1 d . . . . .
H10 H 0.576337 0.389092 0.338648 0.036 Uiso 1 1 calc R U . . .
C12 C 0.34924(15) 0.37928(8) 0.72141(15) 0.0315(4) Uani 1 1 d . . . . .
C14 C 0.29515(15) 0.33221(7) 0.29173(16) 0.0307(4) Uani 1 1 d . . . . .
H14 H 0.305202 0.319812 0.201516 0.037 Uiso 1 1 calc R U . . .
C16 C 0.38611(16) 0.33996(8) 0.61268(15) 0.0329(4) Uani 1 1 d . . . . .
H16 H 0.409737 0.296876 0.619335 0.039 Uiso 1 1 calc R U . . .
C18 C 0.28074(16) 0.48831(8) 0.74912(16) 0.0348(4) Uani 1 1 d . . . . .
H18 H 0.258717 0.528220 0.712718 0.042 Uiso 1 1 calc R U . . .
C20 C 0.54573(16) 0.34363(8) 0.16004(16) 0.0344(4) Uani 1 1 d . . . . .
H20A H 0.506783 0.381143 0.117335 0.041 Uiso 1 1 calc R U . . .
H20B H 0.498305 0.306074 0.128485 0.041 Uiso 1 1 calc R U . . .
C22 C 0.16392(16) 0.32844(8) 0.35015(16) 0.0338(4) Uani 1 1 d . . . . .
H22 H 0.175508 0.323169 0.448659 0.041 Uiso 1 1 calc R U . . .
C24 C 0.68393(17) 0.33829(8) 0.11740(16) 0.0362(4) Uani 1 1 d . . . . .
H24A H 0.686469 0.331581 0.019810 0.043 Uiso 1 1 calc R U . . .
H24B H 0.728494 0.378303 0.137735 0.043 Uiso 1 1 calc R U . . .
C26 C 0.39034(17) 0.52854(8) 0.24313(17) 0.0366(4) Uani 1 1 d . . . . .
H26 H 0.435546 0.526337 0.162034 0.044 Uiso 1 1 calc R U . . .
C13 C 0.34277(16) 0.36924(9) 0.85891(16) 0.0365(4) Uani 1 1 d . . . . .
H13 H 0.363081 0.329297 0.896200 0.044 Uiso 1 1 calc R U . . .
C7 C 0.06065(16) 0.22615(8) 0.38182(17) 0.0369(4) Uani 1 1 d . . . . .
C15 C 0.08066(16) 0.38609(9) 0.32867(18) 0.0393(4) Uani 1 1 d . . . . .
C2 C 0.30636(17) 0.41846(9) 0.93918(16) 0.0392(4) Uani 1 1 d . . . . .
H2A H 0.302569 0.412430 1.032875 0.047 Uiso 1 1 calc R U . . .
C17 C 0.27497(18) 0.47700(9) 0.88497(17) 0.0401(4) Uani 1 1 d . . . . .
H17 H 0.249000 0.509932 0.942562 0.048 Uiso 1 1 calc R U . . .
C9 C 0.60534(16) 0.29470(9) 0.37975(16) 0.0377(4) Uani 1 1 d . . . . .
H9A H 0.601851 0.300322 0.477602 0.045 Uiso 1 1 calc R U . . .
H9B H 0.562997 0.254372 0.357121 0.045 Uiso 1 1 calc R U . . .
C19 C 0.75318(17) 0.28432(9) 0.18766(16) 0.0375(4) Uani 1 1 d . . . . .
H19A H 0.714910 0.243677 0.160013 0.045 Uiso 1 1 calc R U . . .
H19B H 0.843633 0.284133 0.161916 0.045 Uiso 1 1 calc R U . . .
C5 C 0.31658(18) 0.58066(9) 0.26717(17) 0.0401(4) Uani 1 1 d . . . . .
H5 H 0.309278 0.614124 0.204660 0.048 Uiso 1 1 calc R U . . .
C21 C 0.74387(17) 0.29179(9) 0.33767(16) 0.0404(4) Uani 1 1 d . . . . .
H21A H 0.788047 0.330866 0.365860 0.049 Uiso 1 1 calc R U . . .
H21B H 0.786478 0.255816 0.382474 0.049 Uiso 1 1 calc R U . . .
C11 C 0.25400(18) 0.58179(9) 0.38634(17) 0.0411(4) Uani 1 1 d . . . . .
H11 H 0.203831 0.617608 0.406760 0.049 Uiso 1 1 calc R U . . .
C23 C 0.00544(19) 0.16882(9) 0.31468(19) 0.0454(5) Uani 1 1 d . . . . .
H23A H 0.066326 0.133990 0.321278 0.068 Uiso 1 1 calc R U . . .
H23B H -0.012368 0.178210 0.220564 0.068 Uiso 1 1 calc R U . . .
H23C H -0.073637 0.156894 0.358421 0.068 Uiso 1 1 calc R U . . .
C3 C 0.0496(2) 0.40584(11) 0.1890(2) 0.0569(6) Uani 1 1 d . . . . .
H3A H 0.126623 0.421486 0.146483 0.085 Uiso 1 1 calc R U . . .
H3B H -0.014530 0.439314 0.190140 0.085 Uiso 1 1 calc R U . . .
H3C H 0.016251 0.369690 0.138801 0.085 Uiso 1 1 calc R U . . .
C25 C 0.0376(2) 0.41698(12) 0.4331(2) 0.0566(6) Uani 1 1 d . . . . .
H25A H -0.019(2) 0.4548(11) 0.419(2) 0.066(7) Uiso 1 1 d . . . . .
H25B H 0.063(2) 0.4037(11) 0.530(2) 0.068(7) Uiso 1 1 d . . . . .

loop_
_atom_site_aniso_label
_atom_site_aniso_U_11
_atom_site_aniso_U_22
_atom_site_aniso_U_33
_atom_site_aniso_U_23
_atom_site_aniso_U_13
_atom_site_aniso_U_12
N1 0.0321(7) 0.0301(7) 0.0239(6) 0.0015(5) -0.0004(5) 0.0006(6)
O1 0.0648(10) 0.0606(9) 0.0322(7) 0.0039(6) -0.0012(6) -0.0107(7)
N4 0.0318(8) 0.0369(8) 0.0301(7) 0.0038(6) 0.0016(6) -0.0008(6)
N2 0.0345(8) 0.0409(9) 0.0285(7) -0.0013(6) -0.0013(6) -0.0057(6)
N3 0.0394(9) 0.0377(8) 0.0314(7) 0.0031(6) -0.0004(6) 0.0058(7)
C1 0.0312(9) 0.0268(8) 0.0289(8) 0.0005(6) -0.0005(7) 0.0022(7)
C4 0.0274(8) 0.0325(8) 0.0262(8) 0.0011(6) -0.0029(6) -0.0029(7)
C6 0.0274(9) 0.0360(9) 0.0257(7) 0.0012(7) -0.0002(6) -0.0017(7)
C8 0.0257(8) 0.0319(9) 0.0304(8) -0.0005(6) -0.0011(6) 0.0004(7)
C10 0.0281(9) 0.0314(9) 0.0302(8) -0.0010(6) -0.0012(7) -0.0005(7)
C12 0.0267(9) 0.0375(9) 0.0303(8) 0.0033(7) -0.0012(7) -0.0008(7)
C14 0.0294(9) 0.0334(9) 0.0293(8) -0.0010(7) 0.0022(7) 0.0004(7)
C16 0.0335(9) 0.0343(9) 0.0308(8) 0.0033(7) -0.0002(7) 0.0018(7)
C18 0.0358(10) 0.0393(10) 0.0291(8) 0.0006(7) 0.0007(7) 0.0015(8)
C20 0.0328(10) 0.0404(10) 0.0298(8) 0.0021(7) -0.0015(7) 0.0034(8)
C22 0.0286(9) 0.0403(10) 0.0325(8) -0.0047(7) 0.0017(7) -0.0050(7)
C24 0.0331(10) 0.0433(10) 0.0323(8) 0.0010(7) 0.0029(7) 0.0011(8)
C26 0.0377(10) 0.0407(10) 0.0313(8) 0.0058(7) -0.0012(7) -0.0020(8)
C13 0.0350(10) 0.0440(10) 0.0305(8) 0.0073(7) -0.0009(7) 0.0022(8)
C7 0.0311(10) 0.0424(10) 0.0373(9) 0.0028(7) -0.0003(7) 0.0004(8)
C15 0.0270(9) 0.0419(10) 0.0491(10) -0.0072(8) 0.0036(8) -0.0035(8)
C2 0.0361(10) 0.0541(11) 0.0275(8) 0.0039(8) 0.0013(7) 0.0031(8)
C17 0.0406(11) 0.0482(11) 0.0314(8) -0.0041(8) 0.0001(7) 0.0052(8)
C9 0.0317(10) 0.0490(11) 0.0322(8) 0.0055(8) 0.0000(7) 0.0071(8)
C19 0.0308(9) 0.0456(10) 0.0361(9) -0.0031(8) 0.0015(7) 0.0043(8)
C5 0.0443(11) 0.0393(10) 0.0366(9) 0.0102(8) -0.0035(8) 0.0013(8)
C21 0.0312(10) 0.0537(11) 0.0363(9) 0.0039(8) -0.0006(7) 0.0088(8)
C11 0.0470(11) 0.0377(10) 0.0385(9) 0.0038(8) -0.0032(8) 0.0090(8)
C23 0.0424(11) 0.0422(11) 0.0512(11) 0.0002(8) -0.0046(9) -0.0042(8)
C3 0.0520(13) 0.0581(14) 0.0607(13) 0.0114(11) 0.0097(10) 0.0163(11)
C25 0.0413(12) 0.0628(15) 0.0657(14) -0.0227(12) 0.0033(10) 0.0014(11)

loop_
_atom_type_symbol
_atom_type_description
_atom_type_scat_dispersion_real
_atom_type_scat_dispersion_imag
_atom_type_scat_source
C C 0.0181 0.0091 'International Tables Vol C Tables 4.2.6.8 and 6.1.1.4'
H H 0.0000 0.0000 'International Tables Vol C Tables 4.2.6.8 and 6.1.1.4'
N N 0.0311 0.0180 'International Tables Vol C Tables 4.2.6.8 and 6.1.1.4'
O O 0.0492 0.0322 'International Tables Vol C Tables 4.2.6.8 and 6.1.1.4'

loop_
_geom_angle_atom_site_label_1
_geom_angle_atom_site_label_2
_geom_angle_atom_site_label_3
_geom_angle
_geom_angle_site_symmetry_1
_geom_angle_site_symmetry_3
_geom_angle_publ_flag
C4 N1 C8 125.19(13) . . ?
C6 N1 C4 126.49(14) . . ?
C6 N1 C8 108.25(13) . . ?
C4 N4 C26 115.75(15) . . ?
C22 N2 H2 118.9 . . ?
C7 N2 H2 118.9 . . ?
C7 N2 C22 122.22(13) . . ?
C4 N3 C11 114.99(15) . . ?
C8 C1 C10 115.88(12) . . ?
C14 C1 C8 118.43(15) . . ?
C14 C1 C10 125.50(15) . . ?
N4 C4 N1 116.29(14) . . ?
N4 C4 N3 127.29(15) . . ?
N3 C4 N1 116.41(14) . . ?
N1 C6 C12 107.45(14) . . ?
C18 C6 N1 131.37(15) . . ?
C18 C6 C12 121.15(14) . . ?
N1 C8 C1 123.01(13) . . ?
C16 C8 N1 108.34(14) . . ?
C16 C8 C1 128.23(15) . . ?
C1 C10 H10 107.3 . . ?
C1 C10 C20 114.64(12) . . ?
C1 C10 C9 110.08(13) . . ?
C20 C10 H10 107.3 . . ?
C20 C10 C9 109.98(14) . . ?
C9 C10 H10 107.3 . . ?
C6 C12 C16 107.06(14) . . ?
C13 C12 C6 120.01(16) . . ?
C13 C12 C16 132.88(16) . . ?
C1 C14 H14 118.1 . . ?
C1 C14 C22 123.78(15) . . ?
C22 C14 H14 118.1 . . ?
C8 C16 C12 108.87(15) . . ?
C8 C16 H16 125.6 . . ?
C12 C16 H16 125.6 . . ?
C6 C18 H18 121.2 . . ?
C17 C18 C6 117.57(16) . . ?
C17 C18 H18 121.2 . . ?
C10 C20 H20A 109.1 . . ?
C10 C20 H20B 109.1 . . ?
C10 C20 C24 112.28(13) . . ?
H20A C20 H20B 107.9 . . ?
C24 C20 H20A 109.1 . . ?
C24 C20 H20B 109.1 . . ?
N2 C22 C14 108.74(13) . . ?
N2 C22 H22 106.9 . . ?
N2 C22 C15 111.31(13) . . ?
C14 C22 H22 106.9 . . ?
C14 C22 C15 115.53(14) . . ?
C15 C22 H22 106.9 . . ?
C20 C24 H24A 109.2 . . ?
C20 C24 H24B 109.2 . . ?
H24A C24 H24B 107.9 . . ?
C19 C24 C20 112.12(14) . . ?
C19 C24 H24A 109.2 . . ?
C19 C24 H24B 109.2 . . ?
N4 C26 H26 118.8 . . ?
N4 C26 C5 122.45(17) . . ?
C5 C26 H26 118.8 . . ?
C12 C13 H13 120.7 . . ?
C2 C13 C12 118.65(16) . . ?
C2 C13 H13 120.7 . . ?
O1 C7 N2 123.25(16) . . ?
O1 C7 C23 121.09(17) . . ?
N2 C7 C23 115.65(15) . . ?
C3 C15 C22 118.47(16) . . ?
C25 C15 C22 119.44(19) . . ?
C25 C15 C3 122.1(2) . . ?
C13 C2 H2A 119.5 . . ?
C13 C2 C17 120.98(16) . . ?
C17 C2 H2A 119.5 . . ?
C18 C17 C2 121.61(17) . . ?
C18 C17 H17 119.2 . . ?
C2 C17 H17 119.2 . . ?
C10 C9 H9A 109.3 . . ?
C10 C9 H9B 109.3 . . ?
H9A C9 H9B 107.9 . . ?
C21 C9 C10 111.75(15) . . ?
C21 C9 H9A 109.3 . . ?
C21 C9 H9B 109.3 . . ?
C24 C19 H19A 109.7 . . ?
C24 C19 H19B 109.7 . . ?
H19A C19 H19B 108.2 . . ?
C21 C19 C24 109.98(14) . . ?
C21 C19 H19A 109.7 . . ?
C21 C19 H19B 109.7 . . ?
C26 C5 H5 121.8 . . ?
C11 C5 C26 116.50(16) . . ?
C11 C5 H5 121.8 . . ?
C9 C21 H21A 109.5 . . ?
C9 C21 H21B 109.5 . . ?
C19 C21 C9 110.84(13) . . ?
C19 C21 H21A 109.5 . . ?
C19 C21 H21B 109.5 . . ?
H21A C21 H21B 108.1 . . ?
N3 C11 C5 123.00(17) . . ?
N3 C11 H11 118.5 . . ?
C5 C11 H11 118.5 . . ?
C7 C23 H23A 109.5 . . ?
C7 C23 H23B 109.5 . . ?
C7 C23 H23C 109.5 . . ?
H23A C23 H23B 109.5 . . ?
H23A C23 H23C 109.5 . . ?
H23B C23 H23C 109.5 . . ?
C15 C3 H3A 109.5 . . ?
C15 C3 H3B 109.5 . . ?
C15 C3 H3C 109.5 . . ?
H3A C3 H3B 109.5 . . ?
H3A C3 H3C 109.5 . . ?
H3B C3 H3C 109.5 . . ?
C15 C25 H25A 119.4(13) . . ?
C15 C25 H25B 121.1(13) . . ?
H25A C25 H25B 119.4(18) . . ?

loop_
_geom_bond_atom_site_label_1
_geom_bond_atom_site_label_2
_geom_bond_distance
_geom_bond_site_symmetry_2
_geom_bond_publ_flag
N1 C4 1.403(2) . ?
N1 C6 1.4000(19) . ?
N1 C8 1.419(2) . ?
O1 C7 1.232(2) . ?
N4 C4 1.327(2) . ?
N4 C26 1.337(2) . ?
N2 H2 0.8800 . ?
N2 C22 1.464(2) . ?
N2 C7 1.335(2) . ?
N3 C4 1.333(2) . ?
N3 C11 1.339(2) . ?
C1 C8 1.487(2) . ?
C1 C10 1.519(2) . ?
C1 C14 1.334(2) . ?
C6 C12 1.408(2) . ?
C6 C18 1.395(2) . ?
C8 C16 1.354(2) . ?
C10 H10 1.0000 . ?
C10 C20 1.524(2) . ?
C10 C9 1.537(2) . ?
C12 C16 1.432(2) . ?
C12 C13 1.398(2) . ?
C14 H14 0.9500 . ?
C14 C22 1.511(2) . ?
C16 H16 0.9500 . ?
C18 H18 0.9500 . ?
C18 C17 1.386(2) . ?
C20 H20A 0.9900 . ?
C20 H20B 0.9900 . ?
C20 C24 1.526(2) . ?
C22 H22 1.0000 . ?
C22 C15 1.519(2) . ?
C24 H24A 0.9900 . ?
C24 H24B 0.9900 . ?
C24 C19 1.525(2) . ?
C26 H26 0.9500 . ?
C26 C5 1.375(3) . ?
C13 H13 0.9500 . ?
C13 C2 1.377(3) . ?
C7 C23 1.504(2) . ?
C15 C3 1.493(3) . ?
C15 C25 1.323(3) . ?
C2 H2A 0.9500 . ?
C2 C17 1.394(3) . ?
C17 H17 0.9500 . ?
C9 H9A 0.9900 . ?
C9 H9B 0.9900 . ?
C9 C21 1.525(2) . ?
C19 H19A 0.9900 . ?
C19 H19B 0.9900 . ?
C19 C21 1.518(2) . ?
C5 H5 0.9500 . ?
C5 C11 1.374(3) . ?
C21 H21A 0.9900 . ?
C21 H21B 0.9900 . ?
C11 H11 0.9500 . ?
C23 H23A 0.9800 . ?
C23 H23B 0.9800 . ?
C23 H23C 0.9800 . ?
C3 H3A 0.9800 . ?
C3 H3B 0.9800 . ?
C3 H3C 0.9800 . ?
C25 H25A 1.01(2) . ?
C25 H25B 1.04(2) . ?

loop_
_geom_torsion_atom_site_label_1
_geom_torsion_atom_site_label_2
_geom_torsion_atom_site_label_3
_geom_torsion_atom_site_label_4
_geom_torsion
_geom_torsion_site_symmetry_1
_geom_torsion_site_symmetry_2
_geom_torsion_site_symmetry_3
_geom_torsion_site_symmetry_4
_geom_torsion_publ_flag
N1 C6 C12 C16 -1.74(17) . . . . ?
N1 C6 C12 C13 176.20(14) . . . . ?
N1 C6 C18 C17 -175.85(16) . . . . ?
N1 C8 C16 C12 0.13(18) . . . . ?
N4 C26 C5 C11 0.5(3) . . . . ?
N2 C22 C15 C3 -64.6(2) . . . . ?
N2 C22 C15 C25 115.08(19) . . . . ?
C1 C8 C16 C12 -172.49(15) . . . . ?
C1 C10 C20 C24 -177.74(14) . . . . ?
C1 C10 C9 C21 -177.70(13) . . . . ?
C1 C14 C22 N2 -141.01(15) . . . . ?
C1 C14 C22 C15 93.03(19) . . . . ?
C4 N1 C6 C12 -175.27(14) . . . . ?
C4 N1 C6 C18 2.6(3) . . . . ?
C4 N1 C8 C1 -11.0(2) . . . . ?
C4 N1 C8 C16 175.93(14) . . . . ?
C4 N4 C26 C5 0.7(2) . . . . ?
C4 N3 C11 C5 1.0(3) . . . . ?
C6 N1 C4 N4 156.46(14) . . . . ?
C6 N1 C4 N3 -23.4(2) . . . . ?
C6 N1 C8 C1 171.86(14) . . . . ?
C6 N1 C8 C16 -1.23(18) . . . . ?
C6 C12 C16 C8 1.00(19) . . . . ?
C6 C12 C13 C2 0.6(2) . . . . ?
C6 C18 C17 C2 -0.4(3) . . . . ?
C8 N1 C4 N4 -20.2(2) . . . . ?
C8 N1 C4 N3 159.95(15) . . . . ?
C8 N1 C6 C12 1.83(17) . . . . ?
C8 N1 C6 C18 179.75(17) . . . . ?
C8 C1 C10 C20 -164.17(14) . . . . ?
C8 C1 C10 C9 71.22(18) . . . . ?
C8 C1 C14 C22 -2.8(2) . . . . ?
C10 C1 C8 N1 101.56(17) . . . . ?
C10 C1 C8 C16 -86.8(2) . . . . ?
C10 C1 C14 C22 172.10(15) . . . . ?
C10 C20 C24 C19 54.50(19) . . . . ?
C10 C9 C21 C19 -58.0(2) . . . . ?
C12 C6 C18 C17 1.8(2) . . . . ?
C12 C13 C2 C17 0.8(3) . . . . ?
C14 C1 C8 N1 -83.1(2) . . . . ?
C14 C1 C8 C16 88.6(2) . . . . ?
C14 C1 C10 C20 20.8(2) . . . . ?
C14 C1 C10 C9 -103.76(18) . . . . ?
C14 C22 C15 C3 60.0(2) . . . . ?
C14 C22 C15 C25 -120.29(19) . . . . ?
C16 C12 C13 C2 177.95(18) . . . . ?
C18 C6 C12 C16 -179.91(15) . . . . ?
C18 C6 C12 C13 -2.0(2) . . . . ?
C20 C10 C9 C21 55.05(18) . . . . ?
C20 C24 C19 C21 -55.66(19) . . . . ?
C22 N2 C7 O1 2.6(3) . . . . ?
C22 N2 C7 C23 -176.42(15) . . . . ?
C24 C19 C21 C9 57.2(2) . . . . ?
C26 N4 C4 N1 178.86(13) . . . . ?
C26 N4 C4 N3 -1.3(2) . . . . ?
C26 C5 C11 N3 -1.4(3) . . . . ?
C13 C12 C16 C8 -176.55(17) . . . . ?
C13 C2 C17 C18 -0.9(3) . . . . ?
C7 N2 C22 C14 120.56(17) . . . . ?
C7 N2 C22 C15 -111.07(18) . . . . ?
C9 C10 C20 C24 -53.08(19) . . . . ?
C11 N3 C4 N1 -179.68(14) . . . . ?
C11 N3 C4 N4 0.5(2) . . . . ?
